data_7039539
loop_
_publ_author_name
'Moskalev, M. V.'
'Lukoyanov, A. N.'
'Baranov, E. V.'
'Fedushkin, I. L.'

_publ_section_title
;
 Unexpected reactivity of an alkylaluminum complex of a non-innocent
 1,2-bis[(2,6-diisopropylphenyl)imino]acenaphthene ligand (dpp-bian).
;
_journal_issue 40
_journal_name_full 'Dalton transactions (Cambridge, England : 2003)'
_journal_page_first 15872
_journal_page_last 15878
_journal_paper_doi 10.1039/c6dt01750a
_journal_volume 45
_journal_year 2016
_chemical_formula_sum 'C53 H69 Al N2 O'
_chemical_formula_weight 777.08
_space_group_crystal_system orthorhombic
_space_group_IT_number 61
_space_group_name_Hall '-P 2ac 2ab'
_space_group_name_H-M_alt 'P b c a'
_symmetry_space_group_name_Hall '-P 2ac 2ab'
_symmetry_space_group_name_H-M 'P b c a'
_atom_sites_solution_hydrogens mixed
_atom_sites_solution_primary direct
_atom_sites_solution_secondary difmap
_audit_creation_method SHELXL-2014/7
_audit_update_record
;
2015-12-03 deposited with the CCDC.
2016-06-02 downloaded from the CCDC.
;
_cell_angle_alpha 90
_cell_angle_beta 90
_cell_angle_gamma 90
_cell_formula_units_Z 8
_cell_length_a 14.8988(4)
_cell_length_b 16.8722(5)
_cell_length_c 36.5541(11)
_cell_measurement_reflns_used 900
_cell_measurement_temperature 100(2)
_cell_measurement_theta_max 30
_cell_measurement_theta_min 2
_cell_volume 9188.8(5)
_computing_cell_refinement 'Bruker SAINT'
_computing_data_collection 'Bruker SMART'
_computing_data_reduction 'Bruker SAINT'
_computing_molecular_graphics 'Bruker SHELXTL'
_computing_publication_material 'Bruker SHELXTL'
_computing_structure_refinement 'SHELXL-2014/7 (Sheldrick, 2014)'
_computing_structure_solution 'SHELXS-97 (Sheldrick, 1990)'
_diffrn_ambient_temperature 100(2)
_diffrn_measured_fraction_theta_full 0.997
_diffrn_measured_fraction_theta_max 0.997
_diffrn_measurement_device_type 'Bruker Smart Apex (CCD)'
_diffrn_measurement_method '\w scans'
_diffrn_radiation_type MoK\a
_diffrn_radiation_wavelength 0.71073
_diffrn_reflns_av_R_equivalents 0.0974
_diffrn_reflns_av_unetI/netI 0.0470
_diffrn_reflns_Laue_measured_fraction_full 0.997
_diffrn_reflns_Laue_measured_fraction_max 0.997
_diffrn_reflns_limit_h_max 18
_diffrn_reflns_limit_h_min -18
_diffrn_reflns_limit_k_max 20
_diffrn_reflns_limit_k_min -20
_diffrn_reflns_limit_l_max 45
_diffrn_reflns_limit_l_min -45
_diffrn_reflns_number 75827
_diffrn_reflns_point_group_measured_fraction_full 0.997
_diffrn_reflns_point_group_measured_fraction_max 0.997
_diffrn_reflns_theta_full 25.242
_diffrn_reflns_theta_max 26.000
_diffrn_reflns_theta_min 1.907
_diffrn_source 'fine-focus sealed tube'
_exptl_absorpt_coefficient_mu 0.083
_exptl_absorpt_correction_T_max 0.9852
_exptl_absorpt_correction_T_min 0.9684
_exptl_absorpt_correction_type multi-scan
_exptl_absorpt_process_details 'SADABS-2004/1 (Sheldrick, 2004)'
_exptl_crystal_colour brown
_exptl_crystal_density_diffrn 1.123
_exptl_crystal_description prism
_exptl_crystal_F_000 3376
_exptl_crystal_size_max 0.390
_exptl_crystal_size_mid 0.280
_exptl_crystal_size_min 0.180
_refine_diff_density_max 0.355
_refine_diff_density_min -0.274
_refine_diff_density_rms 0.048
_refine_ls_extinction_method none
_refine_ls_goodness_of_fit_ref 1.003
_refine_ls_hydrogen_treatment mixed
_refine_ls_matrix_type full
_refine_ls_number_parameters 534
_refine_ls_number_reflns 9011
_refine_ls_number_restraints 1
_refine_ls_restrained_S_all 1.004
_refine_ls_R_factor_all 0.0846
_refine_ls_R_factor_gt 0.0456
_refine_ls_shift/su_max 0.000
_refine_ls_shift/su_mean 0.000
_refine_ls_structure_factor_coef Fsqd
_refine_ls_weighting_details 'w=1/[\s^2^(Fo^2^)+(0.0624P)^2^] where P=(Fo^2^+2Fc^2^)/3'
_refine_ls_weighting_scheme calc
_refine_ls_wR_factor_gt 0.1015
_refine_ls_wR_factor_ref 0.1119
_reflns_Friedel_coverage 0.000
_reflns_number_gt 6099
_reflns_number_total 9011
_reflns_threshold_expression 'I > 2\s(I)'
_cod_data_source_file c6dt01750a2.cif
_cod_data_source_block albianet1m
_cod_depositor_comments 'Adding full bibliography for 7039538--7039540.cif.'
_cod_database_code 7039539
_shelx_shelxl_version_number 2014/7
_shelx_space_group_comment
;
The symmetry employed for this shelxl refinement is uniquely defined
by the following loop, which should always be used as a source of
symmetry information in preference to the above space-group names.
They are only intended as comments.
;
_shelx_estimated_absorpt_t_min 0.968
_shelx_estimated_absorpt_t_max 0.985

loop_
_space_group_symop_operation_xyz
'x, y, z'
'-x+1/2, -y, z+1/2'
'-x, y+1/2, -z+1/2'
'x+1/2, -y+1/2, -z'
'-x, -y, -z'
'x-1/2, y, -z-1/2'
'x, -y-1/2, z-1/2'
'-x-1/2, y-1/2, z'

loop_
_atom_site_label
_atom_site_type_symbol
_atom_site_fract_x
_atom_site_fract_y
_atom_site_fract_z
_atom_site_U_iso_or_equiv
_atom_site_adp_type
_atom_site_occupancy
_atom_site_site_symmetry_order
_atom_site_calc_flag
_atom_site_refinement_flags_posn
_atom_site_refinement_flags_adp
Al1 Al 0.53142(3) 0.20051(3) 0.10502(2) 0.01811(13) Uani 1 1 d . .
O1 O 0.59028(7) 0.28664(6) 0.11469(3) 0.0202(3) Uani 1 1 d . .
N1 N 0.44990(9) 0.17128(8) 0.14220(4) 0.0186(3) Uani 1 1 d . .
N2 N 0.42140(9) 0.23472(9) 0.07308(4) 0.0196(3) Uani 1 1 d . .
H1 H 0.4300(13) 0.2802(10) 0.0744(4) 0.035(6) Uiso 1 1 d D .
C1 C 0.34702(11) 0.22567(9) 0.09871(5) 0.0187(4) Uani 1 1 d . .
C2 C 0.36453(11) 0.19231(9) 0.13215(4) 0.0179(4) Uani 1 1 d . .
C3 C 0.27777(11) 0.18487(10) 0.15189(5) 0.0204(4) Uani 1 1 d . .
C4 C 0.21300(11) 0.21790(9) 0.12798(5) 0.0204(4) Uani 1 1 d . .
C5 C 0.25246(11) 0.24405(9) 0.09456(5) 0.0205(4) Uani 1 1 d . .
C6 C 0.19672(11) 0.27492(9) 0.06823(5) 0.0240(4) Uani 1 1 d . .
H6A H 0.2201 0.2925 0.0455 0.029 Uiso 1 1 calc R U
C7 C 0.10316(12) 0.28004(10) 0.07577(5) 0.0260(4) Uani 1 1 d . .
H7A H 0.0649 0.3022 0.0576 0.031 Uiso 1 1 calc R U
C8 C 0.06573(12) 0.25463(10) 0.10782(5) 0.0255(4) Uani 1 1 d . .
H8A H 0.0028 0.2586 0.1115 0.031 Uiso 1 1 calc R U
C9 C 0.12191(11) 0.22207(10) 0.13571(5) 0.0226(4) Uani 1 1 d . .
C10 C 0.09535(12) 0.19175(10) 0.17022(5) 0.0280(4) Uani 1 1 d . .
H10A H 0.0340 0.1942 0.1773 0.034 Uiso 1 1 calc R U
C11 C 0.15712(12) 0.15892(11) 0.19356(5) 0.0293(4) Uani 1 1 d . .
H11A H 0.1373 0.1389 0.2165 0.035 Uiso 1 1 calc R U
C12 C 0.24949(12) 0.15384(10) 0.18464(5) 0.0249(4) Uani 1 1 d . .
H12A H 0.2909 0.1295 0.2009 0.030 Uiso 1 1 calc R U
C13 C 0.46098(11) 0.13859(9) 0.17854(4) 0.0192(4) Uani 1 1 d . .
C14 C 0.46652(11) 0.18984(10) 0.20881(5) 0.0199(4) Uani 1 1 d . .
C15 C 0.47173(11) 0.15610(10) 0.24352(5) 0.0242(4) Uani 1 1 d . .
H15A H 0.4739 0.1899 0.2643 0.029 Uiso 1 1 calc R U
C16 C 0.47386(12) 0.07521(10) 0.24863(5) 0.0274(4) Uani 1 1 d . .
H16A H 0.4772 0.0537 0.2726 0.033 Uiso 1 1 calc R U
C17 C 0.47104(12) 0.02592(11) 0.21863(5) 0.0278(4) Uani 1 1 d . .
H17A H 0.4741 -0.0298 0.2221 0.033 Uiso 1 1 calc R U
C18 C 0.46385(11) 0.05606(10) 0.18323(5) 0.0231(4) Uani 1 1 d . .
C19 C 0.46909(12) 0.27981(10) 0.20534(5) 0.0258(4) Uani 1 1 d . .
H19A H 0.4892 0.2927 0.1799 0.031 Uiso 1 1 calc R U
C20 C 0.37756(13) 0.31904(11) 0.21110(6) 0.0357(5) Uani 1 1 d . .
H20A H 0.3377 0.3053 0.1907 0.054 Uiso 1 1 calc R U
H20B H 0.3850 0.3767 0.2122 0.054 Uiso 1 1 calc R U
H20C H 0.3513 0.3002 0.2341 0.054 Uiso 1 1 calc R U
C21 C 0.53675(14) 0.31696(11) 0.23179(5) 0.0348(5) Uani 1 1 d . .
H21A H 0.5928 0.2867 0.2312 0.052 Uiso 1 1 calc R U
H21B H 0.5121 0.3161 0.2566 0.052 Uiso 1 1 calc R U
H21C H 0.5486 0.3719 0.2245 0.052 Uiso 1 1 calc R U
C22 C 0.45746(12) -0.00209(10) 0.15170(5) 0.0274(4) Uani 1 1 d . .
H22A H 0.4522 0.0294 0.1286 0.033 Uiso 1 1 calc R U
C23 C 0.54106(13) -0.05356(11) 0.14854(6) 0.0385(5) Uani 1 1 d . .
H23A H 0.5941 -0.0196 0.1461 0.058 Uiso 1 1 calc R U
H23B H 0.5360 -0.0877 0.1270 0.058 Uiso 1 1 calc R U
H23C H 0.5469 -0.0865 0.1705 0.058 Uiso 1 1 calc R U
C24 C 0.37299(13) -0.05315(11) 0.15513(6) 0.0371(5) Uani 1 1 d . .
H24A H 0.3199 -0.0189 0.1557 0.056 Uiso 1 1 calc R U
H24B H 0.3759 -0.0842 0.1777 0.056 Uiso 1 1 calc R U
H24C H 0.3690 -0.0891 0.1341 0.056 Uiso 1 1 calc R U
C25 C 0.40080(11) 0.20644(10) 0.03560(4) 0.0194(4) Uani 1 1 d . .
C26 C 0.40707(11) 0.26019(9) 0.00638(5) 0.0211(4) Uani 1 1 d . .
C27 C 0.38344(12) 0.23428(10) -0.02842(5) 0.0265(4) Uani 1 1 d . .
H27A H 0.3878 0.2699 -0.0484 0.032 Uiso 1 1 calc R U
C28 C 0.35379(13) 0.15806(11) -0.03451(5) 0.0308(4) Uani 1 1 d . .
H28A H 0.3366 0.1417 -0.0584 0.037 Uiso 1 1 calc R U
C29 C 0.34931(12) 0.10576(10) -0.00560(5) 0.0285(4) Uani 1 1 d . .
H29A H 0.3296 0.0531 -0.0100 0.034 Uiso 1 1 calc R U
C30 C 0.37281(12) 0.12769(10) 0.02984(5) 0.0224(4) Uani 1 1 d . .
C31 C 0.43764(12) 0.34635(10) 0.01000(5) 0.0254(4) Uani 1 1 d . .
H31A H 0.4512 0.3563 0.0364 0.031 Uiso 1 1 calc DR U
C32 C 0.52309(13) 0.36202(11) -0.01165(6) 0.0364(5) Uani 1 1 d . .
H32A H 0.5703 0.3257 -0.0035 0.055 Uiso 1 1 calc R U
H32B H 0.5425 0.4168 -0.0077 0.055 Uiso 1 1 calc R U
H32C H 0.5115 0.3536 -0.0378 0.055 Uiso 1 1 calc R U
C33 C 0.36318(14) 0.40350(11) -0.00139(6) 0.0413(5) Uani 1 1 d . .
H33A H 0.3838 0.4582 0.0019 0.062 Uiso 1 1 calc R U
H33B H 0.3100 0.3943 0.0138 0.062 Uiso 1 1 calc R U
H33C H 0.3480 0.3946 -0.0272 0.062 Uiso 1 1 calc R U
C34 C 0.36608(12) 0.06489(10) 0.05942(5) 0.0250(4) Uani 1 1 d . .
H34A H 0.3958 0.0860 0.0819 0.030 Uiso 1 1 calc R U
C35 C 0.41510(13) -0.01187(10) 0.04825(5) 0.0315(5) Uani 1 1 d . .
H35A H 0.4754 0.0012 0.0394 0.047 Uiso 1 1 calc R U
H35B H 0.3814 -0.0384 0.0288 0.047 Uiso 1 1 calc R U
H35C H 0.4196 -0.0472 0.0695 0.047 Uiso 1 1 calc R U
C36 C 0.26823(13) 0.04597(11) 0.06904(5) 0.0335(5) Uani 1 1 d . .
H36A H 0.2385 0.0941 0.0779 0.050 Uiso 1 1 calc R U
H36B H 0.2666 0.0052 0.0881 0.050 Uiso 1 1 calc R U
H36C H 0.2371 0.0265 0.0472 0.050 Uiso 1 1 calc R U
C37 C 0.63119(11) 0.33612(10) 0.13911(4) 0.0191(4) Uani 1 1 d . .
C38 C 0.60223(11) 0.41603(9) 0.14199(5) 0.0200(4) Uani 1 1 d . .
C39 C 0.64122(11) 0.46410(10) 0.16872(5) 0.0224(4) Uani 1 1 d . .
H39A H 0.6207 0.5172 0.1710 0.027 Uiso 1 1 calc R U
C40 C 0.70820(11) 0.43817(10) 0.19203(5) 0.0231(4) Uani 1 1 d . .
C41 C 0.73997(11) 0.36162(10) 0.18664(5) 0.0221(4) Uani 1 1 d . .
H41A H 0.7881 0.3436 0.2015 0.026 Uiso 1 1 calc R U
C42 C 0.70506(11) 0.30983(9) 0.16059(4) 0.0198(4) Uani 1 1 d . .
C43 C 0.53320(12) 0.45171(9) 0.11525(5) 0.0236(4) Uani 1 1 d . .
C44 C 0.51768(14) 0.54078(10) 0.12148(6) 0.0351(5) Uani 1 1 d . .
H44A H 0.4955 0.5494 0.1464 0.053 Uiso 1 1 calc R U
H44B H 0.4733 0.5603 0.1039 0.053 Uiso 1 1 calc R U
H44C H 0.5743 0.5694 0.1181 0.053 Uiso 1 1 calc R U
C45 C 0.57082(13) 0.44396(11) 0.07621(5) 0.0290(4) Uani 1 1 d . .
H45A H 0.5802 0.3878 0.0704 0.043 Uiso 1 1 calc R U
H45B H 0.6281 0.4722 0.0746 0.043 Uiso 1 1 calc R U
H45C H 0.5281 0.4669 0.0588 0.043 Uiso 1 1 calc R U
C46 C 0.44089(11) 0.41233(10) 0.11938(5) 0.0270(4) Uani 1 1 d . .
H46A H 0.4481 0.3546 0.1197 0.041 Uiso 1 1 calc R U
H46B H 0.4026 0.4275 0.0987 0.041 Uiso 1 1 calc R U
H46C H 0.4131 0.4298 0.1423 0.041 Uiso 1 1 calc R U
C47 C 0.74621(13) 0.48929(10) 0.22208(5) 0.0285(4) Uani 1 1 d . .
H47A H 0.8112 0.4947 0.2187 0.043 Uiso 1 1 calc R U
H47B H 0.7340 0.4646 0.2458 0.043 Uiso 1 1 calc R U
H47C H 0.7182 0.5418 0.2212 0.043 Uiso 1 1 calc R U
C48 C 0.74967(11) 0.22843(9) 0.15536(5) 0.0218(4) Uani 1 1 d . .
C49 C 0.68605(12) 0.16081(10) 0.16657(5) 0.0235(4) Uani 1 1 d . .
H49A H 0.6295 0.1656 0.1530 0.035 Uiso 1 1 calc R U
H49B H 0.6740 0.1640 0.1929 0.035 Uiso 1 1 calc R U
H49C H 0.7141 0.1097 0.1609 0.035 Uiso 1 1 calc R U
C50 C 0.83329(12) 0.21792(11) 0.17940(5) 0.0276(4) Uani 1 1 d . .
H50A H 0.8759 0.2608 0.1744 0.041 Uiso 1 1 calc R U
H50B H 0.8615 0.1668 0.1739 0.041 Uiso 1 1 calc R U
H50C H 0.8158 0.2194 0.2052 0.041 Uiso 1 1 calc R U
C51 C 0.78149(12) 0.22125(10) 0.11549(5) 0.0251(4) Uani 1 1 d . .
H51A H 0.7312 0.2322 0.0990 0.038 Uiso 1 1 calc R U
H51B H 0.8039 0.1675 0.1111 0.038 Uiso 1 1 calc R U
H51C H 0.8297 0.2595 0.1110 0.038 Uiso 1 1 calc R U
C52 C 0.59878(12) 0.12326(10) 0.07611(5) 0.0276(4) Uani 1 1 d . .
H52A H 0.6522 0.1066 0.0903 0.033 Uiso 1 1 calc R U
H52B H 0.5607 0.0758 0.0725 0.033 Uiso 1 1 calc R U
C53 C 0.62995(14) 0.15317(13) 0.03853(5) 0.0406(5) Uani 1 1 d . .
H53A H 0.6662 0.1122 0.0266 0.061 Uiso 1 1 calc R U
H53B H 0.6660 0.2013 0.0417 0.061 Uiso 1 1 calc R U
H53C H 0.5775 0.1652 0.0233 0.061 Uiso 1 1 calc R U

loop_
_atom_site_aniso_label
_atom_site_aniso_U_11
_atom_site_aniso_U_22
_atom_site_aniso_U_33
_atom_site_aniso_U_23
_atom_site_aniso_U_13
_atom_site_aniso_U_12
Al1 0.0193(3) 0.0164(2) 0.0186(3) -0.0010(2) 0.0013(2) -0.0004(2)
O1 0.0213(6) 0.0183(6) 0.0209(6) -0.0008(5) -0.0013(5) -0.0012(5)
N1 0.0201(8) 0.0195(7) 0.0163(7) 0.0020(6) -0.0009(6) 0.0007(6)
N2 0.0242(8) 0.0157(8) 0.0188(8) -0.0021(6) 0.0012(6) -0.0027(6)
C1 0.0198(9) 0.0167(8) 0.0197(9) -0.0014(7) 0.0014(7) -0.0016(7)
C2 0.0193(9) 0.0155(8) 0.0190(9) -0.0033(7) 0.0009(7) -0.0011(7)
C3 0.0203(9) 0.0210(9) 0.0198(9) -0.0028(7) 0.0012(7) -0.0022(7)
C4 0.0220(9) 0.0178(8) 0.0213(9) -0.0040(7) -0.0012(7) -0.0015(7)
C5 0.0230(9) 0.0171(8) 0.0214(9) -0.0034(7) -0.0009(7) -0.0019(7)
C6 0.0263(10) 0.0192(9) 0.0265(10) 0.0008(7) -0.0035(8) -0.0015(7)
C7 0.0256(10) 0.0196(9) 0.0328(11) -0.0012(8) -0.0077(8) 0.0017(7)
C8 0.0195(9) 0.0200(9) 0.0368(12) -0.0062(8) -0.0019(8) 0.0017(7)
C9 0.0208(9) 0.0199(9) 0.0272(10) -0.0058(7) 0.0005(7) -0.0015(7)
C10 0.0214(10) 0.0324(10) 0.0301(11) -0.0061(8) 0.0051(8) -0.0039(8)
C11 0.0266(11) 0.0363(11) 0.0251(11) 0.0005(8) 0.0054(8) -0.0054(8)
C12 0.0243(10) 0.0273(10) 0.0230(10) 0.0008(8) 0.0011(8) -0.0015(8)
C13 0.0157(9) 0.0223(9) 0.0195(9) 0.0032(7) 0.0012(7) -0.0015(7)
C14 0.0160(8) 0.0247(9) 0.0192(9) 0.0008(7) 0.0021(7) -0.0012(7)
C15 0.0205(9) 0.0321(10) 0.0199(10) -0.0011(8) -0.0001(7) -0.0043(8)
C16 0.0274(10) 0.0351(10) 0.0196(10) 0.0070(8) -0.0013(8) -0.0034(8)
C17 0.0295(10) 0.0236(9) 0.0303(11) 0.0084(8) -0.0035(8) -0.0012(8)
C18 0.0204(9) 0.0240(9) 0.0249(10) 0.0033(7) -0.0006(8) -0.0012(7)
C19 0.0320(10) 0.0245(9) 0.0208(10) -0.0028(7) 0.0063(8) -0.0031(8)
C20 0.0454(13) 0.0256(10) 0.0360(12) -0.0028(9) 0.0030(10) 0.0026(9)
C21 0.0415(12) 0.0328(11) 0.0300(11) -0.0062(9) 0.0053(9) -0.0111(9)
C22 0.0370(11) 0.0202(9) 0.0248(10) 0.0030(7) -0.0023(8) 0.0006(8)
C23 0.0419(12) 0.0297(11) 0.0438(13) -0.0068(9) 0.0019(10) 0.0033(9)
C24 0.0412(12) 0.0301(11) 0.0401(13) -0.0050(9) -0.0020(10) -0.0060(9)
C25 0.0186(9) 0.0217(9) 0.0177(9) -0.0024(7) -0.0007(7) 0.0012(7)
C26 0.0228(9) 0.0198(9) 0.0206(10) -0.0015(7) 0.0005(7) -0.0011(7)
C27 0.0336(11) 0.0258(10) 0.0201(10) 0.0030(7) -0.0020(8) -0.0008(8)
C28 0.0424(12) 0.0320(11) 0.0179(10) -0.0032(8) -0.0064(8) -0.0041(9)
C29 0.0387(11) 0.0211(9) 0.0258(11) -0.0039(8) -0.0033(8) -0.0058(8)
C30 0.0243(9) 0.0225(9) 0.0206(10) -0.0016(7) -0.0010(7) 0.0010(7)
C31 0.0369(11) 0.0207(9) 0.0186(10) 0.0003(7) 0.0001(8) -0.0053(8)
C32 0.0380(12) 0.0308(11) 0.0405(13) -0.0015(9) 0.0053(9) -0.0085(9)
C33 0.0427(13) 0.0216(10) 0.0597(15) 0.0022(10) 0.0079(11) -0.0018(9)
C34 0.0346(10) 0.0188(9) 0.0216(10) -0.0011(7) -0.0027(8) -0.0053(8)
C35 0.0474(12) 0.0201(9) 0.0271(11) -0.0021(8) -0.0033(9) -0.0007(8)
C36 0.0415(12) 0.0263(10) 0.0326(12) 0.0003(8) 0.0025(9) -0.0101(9)
C37 0.0211(9) 0.0206(9) 0.0157(9) -0.0008(7) 0.0011(7) -0.0052(7)
C38 0.0213(9) 0.0193(9) 0.0193(9) 0.0015(7) 0.0005(7) -0.0021(7)
C39 0.0272(10) 0.0175(9) 0.0224(10) 0.0001(7) 0.0016(8) -0.0006(7)
C40 0.0244(10) 0.0226(9) 0.0222(10) 0.0001(7) 0.0023(8) -0.0051(7)
C41 0.0196(9) 0.0263(9) 0.0203(10) 0.0027(7) -0.0012(7) -0.0017(7)
C42 0.0196(9) 0.0214(9) 0.0184(9) 0.0020(7) 0.0039(7) -0.0017(7)
C43 0.0279(10) 0.0164(8) 0.0264(10) -0.0003(7) -0.0067(8) -0.0012(7)
C44 0.0437(12) 0.0209(9) 0.0406(12) 0.0011(8) -0.0152(10) 0.0053(9)
C45 0.0351(11) 0.0263(10) 0.0255(11) 0.0054(8) -0.0068(8) -0.0038(8)
C46 0.0285(10) 0.0231(9) 0.0294(11) -0.0034(8) -0.0048(8) 0.0048(8)
C47 0.0327(11) 0.0257(10) 0.0270(11) -0.0024(8) -0.0050(8) -0.0023(8)
C48 0.0193(9) 0.0215(9) 0.0246(10) -0.0002(7) -0.0019(7) 0.0008(7)
C49 0.0244(10) 0.0221(9) 0.0239(10) 0.0040(7) 0.0000(8) 0.0020(7)
C50 0.0256(10) 0.0253(10) 0.0318(11) -0.0018(8) -0.0033(8) 0.0046(8)
C51 0.0225(10) 0.0272(9) 0.0258(10) -0.0005(8) 0.0026(8) 0.0020(8)
C52 0.0233(10) 0.0272(10) 0.0323(11) -0.0082(8) 0.0024(8) -0.0004(8)
C53 0.0298(11) 0.0646(15) 0.0272(12) -0.0132(10) 0.0043(9) 0.0044(10)

loop_
_atom_type_symbol
_atom_type_description
_atom_type_scat_dispersion_real
_atom_type_scat_dispersion_imag
_atom_type_scat_source
C C 0.0033 0.0016 'International Tables Vol C Tables 4.2.6.8 and 6.1.1.4'
H H 0.0000 0.0000 'International Tables Vol C Tables 4.2.6.8 and 6.1.1.4'
N N 0.0061 0.0033 'International Tables Vol C Tables 4.2.6.8 and 6.1.1.4'
O O 0.0106 0.0060 'International Tables Vol C Tables 4.2.6.8 and 6.1.1.4'
Al Al 0.0645 0.0514 'International Tables Vol C Tables 4.2.6.8 and 6.1.1.4'

loop_
_geom_angle_atom_site_label_1
_geom_angle_atom_site_label_2
_geom_angle_atom_site_label_3
_geom_angle
O1 Al1 N1 113.43(6)
O1 Al1 C52 114.16(7)
N1 Al1 C52 123.03(7)
O1 Al1 N2 106.17(6)
N1 Al1 N2 88.27(6)
C52 Al1 N2 106.51(7)
C37 O1 Al1 150.61(11)
C2 N1 C13 116.76(13)
C2 N1 Al1 109.66(10)
C13 N1 Al1 133.36(11)
C1 N2 C25 113.72(13)
C1 N2 Al1 101.98(10)
C25 N2 Al1 126.05(11)
C2 C1 C5 111.47(14)
C2 C1 N2 118.10(14)
C5 C1 N2 130.39(15)
C1 C2 N1 121.46(15)
C1 C2 C3 107.58(14)
N1 C2 C3 130.95(15)
C12 C3 C4 118.63(15)
C12 C3 C2 136.28(16)
C4 C3 C2 105.06(14)
C9 C4 C3 124.09(16)
C9 C4 C5 124.19(16)
C3 C4 C5 111.70(14)
C6 C5 C4 117.93(16)
C6 C5 C1 137.87(16)
C4 C5 C1 104.16(14)
C5 C6 C7 118.65(17)
C8 C7 C6 123.11(17)
C7 C8 C9 119.56(16)
C4 C9 C10 115.83(16)
C4 C9 C8 116.55(16)
C10 C9 C8 127.60(16)
C11 C10 C9 120.80(17)
C10 C11 C12 122.20(17)
C3 C12 C11 118.40(17)
C18 C13 C14 120.79(15)
C18 C13 N1 119.57(14)
C14 C13 N1 119.62(14)
C15 C14 C13 117.95(15)
C15 C14 C19 118.78(15)
C13 C14 C19 123.26(15)
C16 C15 C14 121.96(16)
C17 C16 C15 119.32(17)
C16 C17 C18 121.40(16)
C17 C18 C13 118.53(16)
C17 C18 C22 118.30(15)
C13 C18 C22 123.16(15)
C14 C19 C20 113.39(15)
C14 C19 C21 111.83(15)
C20 C19 C21 108.82(15)
C18 C22 C23 112.03(15)
C18 C22 C24 110.71(15)
C23 C22 C24 110.96(15)
C26 C25 C30 121.01(15)
C26 C25 N2 118.75(14)
C30 C25 N2 120.21(14)
C27 C26 C25 118.42(15)
C27 C26 C31 116.97(15)
C25 C26 C31 124.61(15)
C28 C27 C26 121.50(16)
C27 C28 C29 119.29(17)
C28 C29 C30 122.08(16)
C29 C30 C25 117.68(15)
C29 C30 C34 117.46(15)
C25 C30 C34 124.86(15)
C32 C31 C33 110.85(15)
C32 C31 C26 111.67(15)
C33 C31 C26 111.11(15)
C30 C34 C36 111.82(15)
C30 C34 C35 111.49(15)
C36 C34 C35 109.64(14)
O1 C37 C38 119.58(14)
O1 C37 C42 121.02(14)
C38 C37 C42 119.35(15)
C39 C38 C37 118.50(15)
C39 C38 C43 119.64(14)
C37 C38 C43 121.78(14)
C40 C39 C38 123.19(16)
C39 C40 C41 116.90(16)
C39 C40 C47 122.62(15)
C41 C40 C47 120.48(16)
C40 C41 C42 123.56(16)
C41 C42 C37 118.06(15)
C41 C42 C48 118.94(15)
C37 C42 C48 122.96(14)
C46 C43 C44 105.90(15)
C46 C43 C45 112.39(14)
C44 C43 C45 105.99(14)
C46 C43 C38 111.49(14)
C44 C43 C38 112.83(14)
C45 C43 C38 108.17(14)
C50 C48 C51 106.46(14)
C50 C48 C42 112.51(14)
C51 C48 C42 108.76(13)
C50 C48 C49 105.18(14)
C51 C48 C49 112.57(14)
C42 C48 C49 111.27(14)
C53 C52 Al1 114.82(13)

loop_
_geom_bond_atom_site_label_1
_geom_bond_atom_site_label_2
_geom_bond_distance
Al1 O1 1.7336(12)
Al1 N1 1.8881(14)
Al1 C52 1.9553(18)
Al1 N2 2.0936(15)
O1 C37 1.3658(19)
N1 C2 1.371(2)
N1 C13 1.448(2)
N2 C1 1.459(2)
N2 C25 1.483(2)
C1 C2 1.371(2)
C1 C5 1.451(2)
C2 C3 1.486(2)
C3 C12 1.373(2)
C3 C4 1.416(2)
C4 C9 1.388(2)
C4 C5 1.426(2)
C5 C6 1.374(2)
C6 C7 1.424(2)
C7 C8 1.367(3)
C8 C9 1.429(2)
C9 C10 1.418(2)
C10 C11 1.372(3)
C11 C12 1.417(2)
C13 C18 1.404(2)
C13 C14 1.407(2)
C14 C15 1.393(2)
C14 C19 1.524(2)
C15 C16 1.378(2)
C16 C17 1.377(3)
C17 C18 1.394(2)
C18 C22 1.517(2)
C19 C20 1.530(3)
C19 C21 1.531(3)
C22 C23 1.523(3)
C22 C24 1.530(3)
C25 C26 1.404(2)
C25 C30 1.409(2)
C26 C27 1.390(2)
C26 C31 1.529(2)
C27 C28 1.378(3)
C28 C29 1.378(2)
C29 C30 1.392(2)
C30 C34 1.517(2)
C31 C32 1.522(3)
C31 C33 1.528(3)
C34 C36 1.533(3)
C34 C35 1.542(2)
C37 C38 1.419(2)
C37 C42 1.423(2)
C38 C39 1.396(2)
C38 C43 1.541(2)
C39 C40 1.383(2)
C40 C41 1.390(2)
C40 C47 1.507(2)
C41 C42 1.393(2)
C42 C48 1.538(2)
C43 C46 1.535(2)
C43 C44 1.537(2)
C43 C45 1.539(2)
C48 C50 1.535(2)
C48 C51 1.537(2)
C48 C49 1.539(2)
C52 C53 1.535(3)
